data_2106049
loop_
_publ_author_name
'Jaulmes, S.'
'Julien-Pouzol, M.'

_publ_section_title
;
 Structure cristalline du sulfure mixte d'europium et d'etain Eu5 Sn3 S12
;
_journal_name_full 'Acta Crystallographica B (24,1968-38,1982)'
_journal_page_first 1191
_journal_page_last 1193
_journal_volume 33
_journal_year 1977
_chemical_formula_sum 'Eu5 S12 Sn3'
_chemical_name_systematic 'Eu5 Sn3 S12'
_space_group_IT_number 26
_symmetry_space_group_name_Hall 'P -2b -2'
_symmetry_space_group_name_H-M 'P m 21 b'
_cell_angle_alpha 90
_cell_angle_beta 90
_cell_angle_gamma 90
_cell_formula_units_Z 2
_cell_length_a 3.924
_cell_length_b 11.509
_cell_length_c 20.219
_cell_volume 913.117
_citation_journal_id_ASTM ACBCAR
_cod_data_source_file Jaulmes_ACBCAR_1977_1720.cif
_cod_data_source_block Eu5S12Sn3
_cod_original_cell_volume 913.1166
_cod_original_sg_symbol_Hall 'P 2c -2 (-x,z,y)'
_cod_database_code 2106049

loop_
_symmetry_equiv_pos_as_xyz
x,y,z
-x,y+1/2,-z
-x,y,z
x,y+1/2,-z

loop_
_atom_site_label
_atom_site_type_symbol
_atom_site_fract_x
_atom_site_fract_y
_atom_site_fract_z
_atom_site_occupancy
_atom_site_U_iso_or_equiv
Sn3 Sn+4 0.5 0.2983 0.4256 1 0.0
S5 S-2 0 0.2408 0.4911 1 0.0
S12 S-2 0.5 0.4912 0.4865 1 0.0
S10 S-2 0.5 0.1144 0.3583 1 0.0
Sn1 Sn+4 0.5 0.8111 0.2505 1 0.0
S1 S-2 0 0.2591 0.0147 1 0.0
S4 S-2 0 0.9551 0.2593 1 0.0
S6 S-2 0.5 0.5236 0.0299 1 0.0
Sn2 Sn+4 0.5 0.3277 0.0887 1 0.0
Eu5 Eu+3 0 0.6362 0.10598 1 0.0
S11 S-2 0.5 0.7873 0.374 1 0.0
S3 S-2 0 0.6599 0.2447 1 0.0
S8 S-2 0.5 0.1487 0.1562 1 0.0
Eu2 Eu+2 0 0.9582 0.41108 1 0.0
S2 S-2 0 0.4109 0.1596 1 0.0
S9 S-2 0.5 0.4049 0.3232 1 0.0
Eu3 Eu+2 0 0.2206 0.25954 1 0.0
S7 S-2 0.5 0.811 0.1255 1 0.0
Eu1 Eu+2 0 0.584 0.38383 1 0.0
Eu4 Eu+3 0 0 0.08403 1 0.0
